data_4032678
loop_
_publ_author_name
'Mishra, Uttam K.'
'Yadav, Sonu'
'Ramasastry, S. S. V.'

_publ_section_title
;
 One-Pot Multicatalytic Approaches for the Synthesis of
 Cyclohepta[b]indoles, Indolotropones, and Tetrahydrocarbazoles.
;
_journal_issue 13
_journal_name_full 'The Journal of organic chemistry'
_journal_page_first 6729
_journal_page_last 6737
_journal_paper_doi 10.1021/acs.joc.7b00865
_journal_volume 82
_journal_year 2017
_chemical_formula_moiety 'C26 H24 Cl N O2 S'
_chemical_formula_sum 'C26 H24 Cl N O2 S'
_chemical_formula_weight 449.97
_space_group_crystal_system triclinic
_space_group_IT_number 2
_space_group_name_Hall '-P 1'
_space_group_name_H-M_alt 'P -1'
_symmetry_space_group_name_Hall '-P 1'
_symmetry_space_group_name_H-M 'P -1'
_atom_sites_solution_hydrogens geom
_atom_sites_solution_primary iterative
_audit_creation_date 2016-12-31
_audit_creation_method
;
Olex2 1.2
(compiled 2016.11.07 svn.r3352 for OlexSys, GUI svn.r5261)
;
_cell_angle_alpha 94.950(4)
_cell_angle_beta 111.217(7)
_cell_angle_gamma 106.268(10)
_cell_formula_units_Z 2
_cell_length_a 10.333(3)
_cell_length_b 10.854(3)
_cell_length_c 11.479(3)
_cell_measurement_reflns_used 2506
_cell_measurement_temperature 298
_cell_measurement_theta_max 27.5
_cell_measurement_theta_min 3.1
_cell_volume 1126.5(5)
_computing_cell_refinement
;
CrystalClear-SM Expert 2.0 r15 (Rigaku, 2011)
;
_computing_data_collection
;
CrystalClear-SM Expert 2.0 r15 (Rigaku, 2011)
;
_computing_data_reduction
;
CrystalClear-SM Expert 2.0 r15 (Rigaku, 2011)
;
_computing_molecular_graphics 'Olex2 (Dolomanov et al., 2009)'
_computing_publication_material 'Olex2 (Dolomanov et al., 2009)'
_computing_structure_refinement 'ShelXL (Sheldrick, 2015)'
_computing_structure_solution 'olex2.solve (Bourhis et al., 2015)'
_diffrn_ambient_temperature 298
_diffrn_detector CCD
_diffrn_detector_area_resol_mean 13.6612
_diffrn_measured_fraction_theta_full 0.992
_diffrn_measured_fraction_theta_max 0.992
_diffrn_measurement_details
;
scan:
    Number of images: 472
               Slice: -69.0000 - 119.8000
         Image width: 0.4000
            Exp time: 10.0000
       Rotation axis: Omega
               Omega: 0.0000
                 Chi: 54.0000
                 Phi: 120.0000
                 XTD: 49.8600
              2theta: 29.8900
scan:
    Number of images: 472
               Slice: -69.0000 - 119.8000
         Image width: 0.4000
            Exp time: 10.0000
       Rotation axis: Omega
               Omega: 0.0000
                 Chi: 54.0000
                 Phi: 240.0000
                 XTD: 49.8600
              2theta: 29.8900
scan:
    Number of images: 472
               Slice: -69.0000 - 119.8000
         Image width: 0.4000
            Exp time: 10.0000
       Rotation axis: Omega
               Omega: 0.0000
                 Chi: 54.0000
                 Phi: 0.0000
                 XTD: 49.8600
              2theta: 29.8900
;
_diffrn_measurement_device
;
XtaLABmini: Fixed Chi 2 circle
;
_diffrn_measurement_device_type 'Rigaku Mercury375R (2x2 bin mode)'
_diffrn_measurement_method 'profile data from \w-scans'
_diffrn_measurement_specimen_support Fiber
_diffrn_orient_matrix_type d*Trek
_diffrn_orient_matrix_UB_11 0.010974
_diffrn_orient_matrix_UB_12 0.063134
_diffrn_orient_matrix_UB_13 -0.089642
_diffrn_orient_matrix_UB_21 0.028458
_diffrn_orient_matrix_UB_22 -0.055317
_diffrn_orient_matrix_UB_23 -0.075923
_diffrn_orient_matrix_UB_31 -0.077475
_diffrn_orient_matrix_UB_32 0.001368
_diffrn_orient_matrix_UB_33 -0.055945
_diffrn_radiation_monochromator 'Graphite Monochromator'
_diffrn_radiation_type MoK\a
_diffrn_radiation_wavelength 0.71073
_diffrn_reflns_av_R_equivalents 0.0636
_diffrn_reflns_av_unetI/netI 0.0589
_diffrn_reflns_Laue_measured_fraction_full 0.992
_diffrn_reflns_Laue_measured_fraction_max 0.992
_diffrn_reflns_limit_h_max 12
_diffrn_reflns_limit_h_min -12
_diffrn_reflns_limit_k_max 12
_diffrn_reflns_limit_k_min -12
_diffrn_reflns_limit_l_max 13
_diffrn_reflns_limit_l_min -13
_diffrn_reflns_number 9854
_diffrn_reflns_point_group_measured_fraction_full 0.992
_diffrn_reflns_point_group_measured_fraction_max 0.992
_diffrn_reflns_theta_full 25.025
_diffrn_reflns_theta_max 25.025
_diffrn_reflns_theta_min 3.069
_diffrn_source 'Sealed Tube'
_diffrn_source_current 12.0
_diffrn_source_power 0.6
_diffrn_source_voltage 50.0
_diffrn_standards_number 0
_exptl_absorpt_coefficient_mu 0.286
_exptl_absorpt_correction_T_max 1.000
_exptl_absorpt_correction_T_min 0.713
_exptl_absorpt_correction_type multi-scan
_exptl_absorpt_process_details 'Blessing 1995'
_exptl_crystal_colour 'clear light colourless'
_exptl_crystal_colour_lustre clear
_exptl_crystal_colour_modifier light
_exptl_crystal_colour_primary colourless
_exptl_crystal_density_diffrn 1.327
_exptl_crystal_density_method "'not measured'"
_exptl_crystal_description block
_exptl_crystal_F_000 472
_exptl_crystal_size_max 0.28
_exptl_crystal_size_mid 0.27
_exptl_crystal_size_min 0.26
_refine_diff_density_max 0.773
_refine_diff_density_min -0.384
_refine_diff_density_rms 0.073
_refine_ls_extinction_method none
_refine_ls_goodness_of_fit_ref 1.016
_refine_ls_hydrogen_treatment constr
_refine_ls_matrix_type full
_refine_ls_number_parameters 282
_refine_ls_number_reflns 3956
_refine_ls_number_restraints 0
_refine_ls_restrained_S_all 1.016
_refine_ls_R_factor_all 0.0870
_refine_ls_R_factor_gt 0.0706
_refine_ls_shift/su_max 0.001
_refine_ls_shift/su_mean 0.000
_refine_ls_structure_factor_coef Fsqd
_refine_ls_weighting_details 'w=1/[\s^2^(Fo^2^)+(0.1497P)^2^] where P=(Fo^2^+2Fc^2^)/3'
_refine_ls_weighting_scheme calc
_refine_ls_wR_factor_gt 0.1964
_refine_ls_wR_factor_ref 0.2174
_reflns_Friedel_coverage 0.000
_reflns_number_gt 2864
_reflns_number_total 3956
_reflns_threshold_expression 'I > 2\s(I)'
_cod_data_source_file jo7b00865_si_003.cif
_cod_data_source_block gr
_cod_database_code 4032678
_shelx_space_group_comment
;
The symmetry employed for this shelxl refinement is uniquely defined
by the following loop, which should always be used as a source of
symmetry information in preference to the above space-group names.
They are only intended as comments.
;
_shelx_estimated_absorpt_t_max 0.929
_shelx_estimated_absorpt_t_min 0.924
_olex2_refinement_description
;
1. Others
 Fixed Uiso: H4(0.066) H8(0.071) H10(0.079) H11(0.086) H12(0.069) H13(0.096)
 H15(0.087) H17(0.091) H18(0.082) H19(0.088) H20A(0.093) H20B(0.093) H22(0.073)
 H23A(0.154) H23B(0.154) H23C(0.154) H24(0.079) H26(0.101) H27(0.092)
 H29A(0.159) H29B(0.159) H29C(0.159) H30(0.085) H31(0.109)
 Fixed X: H4(-0.0014) H8(-0.2922) H10(0.3458) H11(-0.4148) H12(0.0703) H13(-
 0.0627) H15(-0.2011) H17(-0.0948) H18(0.0015) H19(0.5228) H20A(-0.1557) H20B(-
 0.2914) H22(-0.2091) H23A(-0.4206) H23B(-0.4421) H23C(-0.4192) H24(0.2583)
 H26(-0.3748) H27(0.4317) H29A(0.5637) H29B(0.6361) H29C(0.6909) H30(-0.1419)
 H31(-0.2178)
 Fixed Y: H4(0.1347) H8(0.2313) H10(0.6485) H11(0.1651) H12(0.6676)
 H13(0.1358) H15(0.255) H17(-0.0365) H18(0.8053) H19(0.6932) H20A(-0.0318)
 H20B(0.0149) H22(0.5051) H23A(0.1376) H23B(0.1195) H23C(0.2568) H24(0.2643)
 H26(0.0005) H27(0.3125) H29A(0.561) H29B(0.4641) H29C(0.612) H30(0.7236) H31(-
 0.0996)
 Fixed Z: H4(0.7611) H8(0.783) H10(0.9144) H11(0.9118) H12(0.8853) H13(0.5052)
 H15(0.3997) H17(0.8666) H18(0.7489) H19(0.8315) H20A(0.5974) H20B(0.5771)
 H22(0.4461) H23A(0.4858) H23B(0.3422) H23C(0.4176) H24(0.8009) H26(1.0188)
 H27(0.7144) H29A(0.6233) H29B(0.693) H29C(0.7605) H30(0.5343) H31(0.9946)
;
_shelx_shelxl_version_number 2014/7
_olex2_submission_special_instructions 'No special instructions were received'

loop_
_space_group_symop_operation_xyz
'x, y, z'
'-x, -y, -z'

loop_
_atom_site_label
_atom_site_type_symbol
_atom_site_fract_x
_atom_site_fract_y
_atom_site_fract_z
_atom_site_U_iso_or_equiv
_atom_site_adp_type
_atom_site_occupancy
_atom_site_site_symmetry_order
_atom_site_calc_flag
_atom_site_refinement_flags_posn
S1 S 0.14940(7) 0.41672(7) 0.92774(6) 0.0508(3) Uani 1 1 d .
Cl2 Cl -0.25347(18) -0.02395(12) 0.34074(12) 0.1264(6) Uani 1 1 d .
N3 N -0.0078(2) 0.3957(2) 0.8028(2) 0.0477(6) Uani 1 1 d .
C4 C -0.0993(3) 0.1432(3) 0.7233(3) 0.0551(7) Uani 1 1 d .
H4 H -0.0014 0.1347 0.7611 0.066 Uiso 1 1 calc R
O5 O 0.1355(2) 0.2939(2) 0.9643(2) 0.0632(6) Uani 1 1 d .
C6 C -0.0286(3) 0.5026(3) 0.7443(3) 0.0471(6) Uani 1 1 d .
O1 O 0.1753(2) 0.5299(2) 1.01570(19) 0.0609(6) Uani 1 1 d .
C8 C -0.2757(3) 0.1646(3) 0.8259(3) 0.0596(8) Uani 1 1 d .
H8 H -0.2922 0.2313 0.7830 0.071 Uiso 1 1 calc R
C9 C -0.1417(3) 0.3136(3) 0.5904(3) 0.0533(7) Uani 1 1 d .
C10 C 0.3632(3) 0.5802(3) 0.8747(3) 0.0659(9) Uani 1 1 d .
H10 H 0.3458 0.6485 0.9144 0.079 Uiso 1 1 calc R
C11 C -0.3494(4) 0.1249(4) 0.9030(3) 0.0713(9) Uani 1 1 d .
H11 H -0.4148 0.1651 0.9118 0.086 Uiso 1 1 calc R
C12 C 0.0150(3) 0.6350(3) 0.7981(3) 0.0573(7) Uani 1 1 d .
H12 H 0.0703 0.6676 0.8853 0.069 Uiso 1 1 calc R
C13 C -0.1686(5) 0.1018(4) 0.4846(4) 0.0800(11) Uani 1 1 d .
H13 H -0.0627 0.1358 0.5052 0.096 Uiso 1 1 calc R
C14 C -0.1124(3) 0.4529(3) 0.6131(3) 0.0517(7) Uani 1 1 d .
C15 C -0.2269(4) 0.2155(4) 0.4653(3) 0.0723(9) Uani 1 1 d .
H15 H -0.2011 0.2550 0.3997 0.087 Uiso 1 1 calc R
C16 C -0.0800(3) 0.2797(3) 0.7030(3) 0.0501(7) Uani 1 1 d .
C17 C -0.1585(4) 0.0059(3) 0.8755(4) 0.0760(10) Uani 1 1 d .
H17 H -0.0948 -0.0365 0.8666 0.091 Uiso 1 1 calc R
C18 C -0.0275(4) 0.7159(3) 0.7163(4) 0.0681(9) Uani 1 1 d .
H18 H 0.0015 0.8053 0.7489 0.082 Uiso 1 1 calc R
C19 C 0.4683(4) 0.6065(4) 0.8240(3) 0.0737(10) Uani 1 1 d .
H19 H 0.5228 0.6932 0.8315 0.088 Uiso 1 1 calc R
C20 C -0.1876(4) 0.0443(3) 0.5930(3) 0.0771(10) Uani 1 1 d .
H20A H -0.1557 -0.0318 0.5974 0.093 Uiso 1 1 calc R
H20B H -0.2914 0.0149 0.5771 0.093 Uiso 1 1 calc R
C21 C -0.1774(3) 0.1058(3) 0.8119(3) 0.0530(7) Uani 1 1 d .
C22 C -0.1541(3) 0.5367(3) 0.5335(3) 0.0609(8) Uani 1 1 d .
H22 H -0.2091 0.5051 0.4461 0.073 Uiso 1 1 calc R
C23 C -0.3924(5) 0.1790(4) 0.4239(4) 0.1023(14) Uani 1 1 d .
H23A H -0.4206 0.1376 0.4858 0.154 Uiso 1 1 calc GR
H23B H -0.4421 0.1195 0.3422 0.154 Uiso 1 1 calc GR
H23C H -0.4192 0.2568 0.4176 0.154 Uiso 1 1 calc GR
C24 C 0.3106(4) 0.3512(3) 0.8063(3) 0.0659(8) Uani 1 1 d .
H24 H 0.2583 0.2643 0.8009 0.079 Uiso 1 1 calc R
C25 C 0.4940(3) 0.5070(4) 0.7627(3) 0.0734(11) Uani 1 1 d .
C26 C -0.3261(4) 0.0265(4) 0.9663(4) 0.0840(11) Uani 1 1 d .
H26 H -0.3748 0.0005 1.0188 0.101 Uiso 1 1 calc R
C27 C 0.4150(4) 0.3807(4) 0.7551(3) 0.0769(10) Uani 1 1 d .
H27 H 0.4317 0.3125 0.7144 0.092 Uiso 1 1 calc R
C28 C 0.2849(3) 0.4524(3) 0.8657(3) 0.0515(7) Uani 1 1 d .
C29 C 0.6065(4) 0.5390(5) 0.7046(4) 0.1061(16) Uani 1 1 d .
H29A H 0.5637 0.5610 0.6233 0.159 Uiso 1 1 calc GR
H29B H 0.6361 0.4641 0.6930 0.159 Uiso 1 1 calc GR
H29C H 0.6909 0.6120 0.7605 0.159 Uiso 1 1 calc GR
C30 C -0.1126(4) 0.6668(4) 0.5863(3) 0.0709(9) Uani 1 1 d .
H30 H -0.1419 0.7236 0.5343 0.085 Uiso 1 1 calc R
C31 C -0.2327(4) -0.0323(4) 0.9522(4) 0.0905(13) Uani 1 1 d .
H31 H -0.2178 -0.0996 0.9946 0.109 Uiso 1 1 calc R

loop_
_atom_site_aniso_label
_atom_site_aniso_U_11
_atom_site_aniso_U_22
_atom_site_aniso_U_33
_atom_site_aniso_U_23
_atom_site_aniso_U_13
_atom_site_aniso_U_12
S1 0.0447(4) 0.0581(5) 0.0461(4) 0.0075(3) 0.0166(3) 0.0153(3)
Cl2 0.1691(13) 0.0908(9) 0.0915(8) -0.0286(6) 0.0502(9) 0.0201(8)
N3 0.0408(12) 0.0492(13) 0.0486(13) 0.0039(10) 0.0170(10) 0.0118(10)
C4 0.0487(16) 0.0487(16) 0.0655(18) 0.0044(13) 0.0223(14) 0.0161(13)
O5 0.0587(12) 0.0662(14) 0.0639(13) 0.0247(11) 0.0207(10) 0.0216(10)
C6 0.0382(13) 0.0508(16) 0.0545(16) 0.0092(12) 0.0215(12) 0.0150(11)
O1 0.0584(12) 0.0692(14) 0.0479(11) -0.0039(10) 0.0195(10) 0.0181(10)
C8 0.0569(17) 0.0551(18) 0.0680(19) 0.0131(14) 0.0266(15) 0.0188(14)
C9 0.0453(15) 0.0579(18) 0.0507(16) 0.0049(13) 0.0189(13) 0.0112(13)
C10 0.0532(17) 0.069(2) 0.0655(19) 0.0040(16) 0.0243(16) 0.0094(15)
C11 0.0616(19) 0.069(2) 0.082(2) 0.0065(18) 0.0352(18) 0.0138(16)
C12 0.0489(16) 0.0544(17) 0.0676(19) 0.0072(14) 0.0246(14) 0.0163(13)
C13 0.087(3) 0.066(2) 0.074(2) -0.0101(18) 0.035(2) 0.0112(19)
C14 0.0418(14) 0.0609(18) 0.0534(16) 0.0125(13) 0.0218(13) 0.0153(13)
C15 0.072(2) 0.074(2) 0.0504(17) -0.0014(16) 0.0158(16) 0.0120(17)
C16 0.0430(14) 0.0491(16) 0.0551(16) 0.0051(12) 0.0212(12) 0.0105(12)
C17 0.064(2) 0.067(2) 0.100(3) 0.030(2) 0.030(2) 0.0270(17)
C18 0.066(2) 0.0545(19) 0.093(3) 0.0181(17) 0.0394(19) 0.0236(16)
C19 0.0518(18) 0.084(2) 0.072(2) 0.0151(19) 0.0242(16) 0.0042(17)
C20 0.090(3) 0.0509(19) 0.082(2) -0.0017(17) 0.036(2) 0.0146(17)
C21 0.0455(14) 0.0443(15) 0.0599(17) 0.0065(13) 0.0157(13) 0.0102(12)
C22 0.0529(17) 0.074(2) 0.0606(18) 0.0224(16) 0.0238(15) 0.0244(15)
C23 0.075(3) 0.102(3) 0.093(3) 0.001(3) 0.011(2) 0.013(2)
C24 0.0588(18) 0.070(2) 0.078(2) 0.0117(17) 0.0333(17) 0.0279(16)
C25 0.0407(16) 0.124(3) 0.0544(18) 0.027(2) 0.0162(14) 0.0274(19)
C26 0.070(2) 0.093(3) 0.081(3) 0.030(2) 0.033(2) 0.010(2)
C27 0.067(2) 0.103(3) 0.075(2) 0.011(2) 0.0350(18) 0.044(2)
C28 0.0433(15) 0.0587(17) 0.0455(15) 0.0043(12) 0.0131(12) 0.0148(13)
C29 0.069(2) 0.187(5) 0.081(3) 0.045(3) 0.043(2) 0.048(3)
C30 0.065(2) 0.075(2) 0.083(2) 0.0345(19) 0.0334(19) 0.0303(18)
C31 0.073(2) 0.091(3) 0.114(3) 0.058(2) 0.037(2) 0.026(2)

loop_
_atom_type_symbol
_atom_type_description
_atom_type_scat_dispersion_real
_atom_type_scat_dispersion_imag
_atom_type_scat_source
C C 0.0033 0.0016 'International Tables Vol C Tables 4.2.6.8 and 6.1.1.4'
H H 0.0000 0.0000 'International Tables Vol C Tables 4.2.6.8 and 6.1.1.4'
Cl Cl 0.1484 0.1585 'International Tables Vol C Tables 4.2.6.8 and 6.1.1.4'
N N 0.0061 0.0033 'International Tables Vol C Tables 4.2.6.8 and 6.1.1.4'
O O 0.0106 0.0060 'International Tables Vol C Tables 4.2.6.8 and 6.1.1.4'
S S 0.1246 0.1234 'International Tables Vol C Tables 4.2.6.8 and 6.1.1.4'

loop_
_geom_angle_atom_site_label_1
_geom_angle_atom_site_label_2
_geom_angle_atom_site_label_3
_geom_angle
N3 S1 C28 104.45(12)
O5 S1 N3 106.31(12)
O5 S1 C28 109.35(13)
O1 S1 N3 106.71(12)
O1 S1 O5 120.52(14)
O1 S1 C28 108.31(14)
C6 N3 S1 119.98(18)
C6 N3 C16 107.0(2)
C16 N3 S1 122.25(18)
C16 C4 H4 108.1
C16 C4 C20 109.8(3)
C16 C4 C21 113.9(2)
C20 C4 H4 108.1
C21 C4 H4 108.1
C21 C4 C20 108.6(2)
C12 C6 N3 130.3(3)
C12 C6 C14 121.7(3)
C14 C6 N3 107.9(2)
C11 C8 H8 119.7
C11 C8 C21 120.6(3)
C21 C8 H8 119.7
C14 C9 C15 128.2(3)
C16 C9 C14 108.8(3)
C16 C9 C15 123.0(3)
C19 C10 H10 120.4
C28 C10 H10 120.4
C28 C10 C19 119.2(3)
C8 C11 H11 119.9
C26 C11 C8 120.2(3)
C26 C11 H11 119.9
C6 C12 H12 121.5
C18 C12 C6 117.0(3)
C18 C12 H12 121.5
Cl2 C13 H13 107.6
C15 C13 Cl2 111.4(3)
C15 C13 H13 107.6
C20 C13 Cl2 110.2(3)
C20 C13 H13 107.6
C20 C13 C15 112.2(3)
C6 C14 C9 107.4(2)
C22 C14 C6 119.9(3)
C22 C14 C9 132.7(3)
C9 C15 C13 105.0(3)
C9 C15 H15 108.1
C9 C15 C23 112.3(3)
C13 C15 H15 108.1
C13 C15 C23 114.9(3)
C23 C15 H15 108.1
N3 C16 C4 125.0(2)
C9 C16 N3 108.9(2)
C9 C16 C4 125.7(3)
C21 C17 H17 119.5
C21 C17 C31 121.1(3)
C31 C17 H17 119.5
C12 C18 H18 119.2
C12 C18 C30 121.5(3)
C30 C18 H18 119.2
C10 C19 H19 119.3
C25 C19 C10 121.4(3)
C25 C19 H19 119.3
C4 C20 H20A 109.1
C4 C20 H20B 109.1
C13 C20 C4 112.7(3)
C13 C20 H20A 109.1
C13 C20 H20B 109.1
H20A C20 H20B 107.8
C8 C21 C4 122.0(3)
C17 C21 C4 120.4(3)
C17 C21 C8 117.5(3)
C14 C22 H22 120.7
C30 C22 C14 118.5(3)
C30 C22 H22 120.7
C15 C23 H23A 109.5
C15 C23 H23B 109.5
C15 C23 H23C 109.5
H23A C23 H23B 109.5
H23A C23 H23C 109.5
H23B C23 H23C 109.5
C27 C24 H24 120.4
C28 C24 H24 120.4
C28 C24 C27 119.1(3)
C19 C25 C29 120.2(4)
C27 C25 C19 118.3(3)
C27 C25 C29 121.5(4)
C11 C26 H26 120.1
C31 C26 C11 119.7(4)
C31 C26 H26 120.1
C24 C27 H27 119.2
C25 C27 C24 121.7(4)
C25 C27 H27 119.2
C10 C28 S1 120.0(2)
C10 C28 C24 120.2(3)
C24 C28 S1 119.8(2)
C25 C29 H29A 109.5
C25 C29 H29B 109.5
C25 C29 H29C 109.5
H29A C29 H29B 109.5
H29A C29 H29C 109.5
H29B C29 H29C 109.5
C18 C30 H30 119.3
C22 C30 C18 121.3(3)
C22 C30 H30 119.3
C17 C31 H31 119.6
C26 C31 C17 120.9(4)
C26 C31 H31 119.6

loop_
_geom_bond_atom_site_label_1
_geom_bond_atom_site_label_2
_geom_bond_distance
S1 N3 1.673(2)
S1 O5 1.417(2)
S1 O1 1.417(2)
S1 C28 1.756(3)
Cl2 C13 1.803(3)
N3 C6 1.418(3)
N3 C16 1.435(3)
C4 H4 0.9800
C4 C16 1.490(4)
C4 C20 1.552(4)
C4 C21 1.526(4)
C6 C12 1.390(4)
C6 C14 1.401(4)
C8 H8 0.9300
C8 C11 1.385(4)
C8 C21 1.389(4)
C9 C14 1.436(4)
C9 C15 1.505(4)
C9 C16 1.353(4)
C10 H10 0.9300
C10 C19 1.383(5)
C10 C28 1.370(4)
C11 H11 0.9300
C11 C26 1.371(5)
C12 H12 0.9300
C12 C18 1.380(5)
C13 H13 0.9800
C13 C15 1.518(5)
C13 C20 1.489(5)
C14 C22 1.388(4)
C15 H15 0.9800
C15 C23 1.519(6)
C17 H17 0.9300
C17 C21 1.378(4)
C17 C31 1.381(5)
C18 H18 0.9300
C18 C30 1.391(5)
C19 H19 0.9300
C19 C25 1.378(5)
C20 H20A 0.9700
C20 H20B 0.9700
C22 H22 0.9300
C22 C30 1.368(5)
C23 H23A 0.9600
C23 H23B 0.9600
C23 H23C 0.9600
C24 H24 0.9300
C24 C27 1.382(5)
C24 C28 1.381(4)
C25 C27 1.362(6)
C25 C29 1.514(5)
C26 H26 0.9300
C26 C31 1.344(6)
C27 H27 0.9300
C29 H29A 0.9600
C29 H29B 0.9600
C29 H29C 0.9600
C30 H30 0.9300
C31 H31 0.9300

loop_
_geom_torsion_atom_site_label_1
_geom_torsion_atom_site_label_2
_geom_torsion_atom_site_label_3
_geom_torsion_atom_site_label_4
_geom_torsion
S1 N3 C6 C12 -37.1(4)
S1 N3 C6 C14 145.8(2)
S1 N3 C16 C4 42.6(3)
S1 N3 C16 C9 -144.4(2)
Cl2 C13 C15 C9 -177.6(2)
Cl2 C13 C15 C23 58.5(4)
Cl2 C13 C20 C4 172.3(2)
N3 S1 C28 C10 94.6(3)
N3 S1 C28 C24 -84.5(3)
N3 C6 C12 C18 -177.1(3)
N3 C6 C14 C9 -0.9(3)
N3 C6 C14 C22 177.4(2)
O5 S1 N3 C6 179.47(19)
O5 S1 N3 C16 -40.9(2)
O5 S1 C28 C10 -151.9(2)
O5 S1 C28 C24 29.0(3)
C6 N3 C16 C4 -173.2(2)
C6 N3 C16 C9 -0.3(3)
C6 C12 C18 C30 1.3(5)
C6 C14 C22 C30 -0.5(4)
O1 S1 N3 C6 49.6(2)
O1 S1 N3 C16 -170.69(19)
O1 S1 C28 C10 -18.8(3)
O1 S1 C28 C24 162.1(2)
C8 C11 C26 C31 -0.7(6)
C9 C14 C22 C30 177.2(3)
C10 C19 C25 C27 -1.3(5)
C10 C19 C25 C29 178.1(3)
C11 C8 C21 C4 177.4(3)
C11 C8 C21 C17 1.1(5)
C11 C26 C31 C17 0.6(7)
C12 C6 C14 C9 -178.3(2)
C12 C6 C14 C22 -0.1(4)
C12 C18 C30 C22 -2.0(5)
C14 C6 C12 C18 -0.3(4)
C14 C9 C15 C13 155.8(3)
C14 C9 C15 C23 -78.6(4)
C14 C9 C16 N3 -0.3(3)
C14 C9 C16 C4 172.6(2)
C14 C22 C30 C18 1.5(5)
C15 C9 C14 C6 -179.8(3)
C15 C9 C14 C22 2.3(5)
C15 C9 C16 N3 -179.8(3)
C15 C9 C16 C4 -6.9(5)
C15 C13 C20 C4 -63.0(4)
C16 N3 C6 C12 177.8(3)
C16 N3 C6 C14 0.7(3)
C16 C4 C20 C13 27.6(4)
C16 C4 C21 C8 26.9(4)
C16 C4 C21 C17 -157.0(3)
C16 C9 C14 C6 0.7(3)
C16 C9 C14 C22 -177.2(3)
C16 C9 C15 C13 -24.8(4)
C16 C9 C15 C23 100.8(4)
C19 C10 C28 S1 -179.3(2)
C19 C10 C28 C24 -0.2(5)
C19 C25 C27 C24 0.4(5)
C20 C4 C16 N3 177.9(3)
C20 C4 C16 C9 6.1(4)
C20 C4 C21 C8 -95.8(3)
C20 C4 C21 C17 80.3(4)
C20 C13 C15 C9 58.4(4)
C20 C13 C15 C23 -65.6(4)
C21 C4 C16 N3 55.9(3)
C21 C4 C16 C9 -115.9(3)
C21 C4 C20 C13 152.8(3)
C21 C8 C11 C26 -0.1(5)
C21 C17 C31 C26 0.4(6)
C27 C24 C28 S1 178.4(3)
C27 C24 C28 C10 -0.7(5)
C28 S1 N3 C6 -64.9(2)
C28 S1 N3 C16 74.7(2)
C28 C10 C19 C25 1.2(5)
C28 C24 C27 C25 0.6(5)
C29 C25 C27 C24 -179.0(3)
C31 C17 C21 C4 -177.6(3)
C31 C17 C21 C8 -1.2(5)
